data_7101367
loop_
_publ_author_name
'Philip Coppens'
'Marc Messerschmidt'
'Cara L. Nygren'
'Shao-Liang Zheng.'

_publ_section_title
;
Ligand-unsupported Au(I) Chains with Short
Au(I)...Au(I) Contacts
;
_journal_issue 35
_journal_name_full 'Chemical Communications'
_journal_paper_doi 10.1039/b606999a
_journal_year 2006
_chemical_formula_sum 'Au H6 N3 O3'
_chemical_formula_weight 293.04
_chemical_name_common Au(NH3)2NO3
_chemical_name_systematic
;
?
;
_space_group_IT_number 71
_symmetry_cell_setting orthorhombic
_symmetry_space_group_name_Hall '-I 2 2'
_symmetry_space_group_name_H-M 'I m m m'
_atom_sites_solution_hydrogens geom
_atom_sites_solution_primary direct
_atom_sites_solution_secondary difmap
_audit_creation_method SHELXL-97
_cell_angle_alpha 90.00
_cell_angle_beta 90.00
_cell_angle_gamma 90.00
_cell_formula_units_Z 4
_cell_length_a 6.1828(17)
_cell_length_b 10.976(4)
_cell_length_c 7.5983(15)
_cell_measurement_reflns_used 282
_cell_measurement_temperature 170(2)
_cell_measurement_theta_max 25
_cell_measurement_theta_min 2.5
_cell_volume 515.6(3)
_computing_cell_refinement 'Bruker SMART'
_computing_data_collection 'Bruker SMART'
_computing_data_reduction 'Bruker SAINT'
_computing_molecular_graphics 'Bruker SHELXTL'
_computing_publication_material 'Bruker SHELXTL'
_computing_structure_refinement 'SHELXL-97 (Sheldrick, 1997)'
_computing_structure_solution 'SHELXS-97 (Sheldrick, 1990)'
_diffrn_ambient_temperature 170(2)
_diffrn_measured_fraction_theta_full 0.998
_diffrn_measured_fraction_theta_max 0.998
_diffrn_measurement_device_type 'CCD area detector'
_diffrn_measurement_method 'phi and omega scans'
_diffrn_radiation_monochromator graphite
_diffrn_radiation_source 'fine-focus sealed tube'
_diffrn_radiation_type MoK\a
_diffrn_radiation_wavelength 0.71073
_diffrn_reflns_av_R_equivalents 0.0568
_diffrn_reflns_av_sigmaI/netI 0.0231
_diffrn_reflns_limit_h_max 8
_diffrn_reflns_limit_h_min -8
_diffrn_reflns_limit_k_max 15
_diffrn_reflns_limit_k_min -15
_diffrn_reflns_limit_l_max 10
_diffrn_reflns_limit_l_min -10
_diffrn_reflns_number 4128
_diffrn_reflns_theta_full 30.52
_diffrn_reflns_theta_max 30.52
_diffrn_reflns_theta_min 3.26
_exptl_absorpt_coefficient_mu 28.439
_exptl_absorpt_correction_T_max 0.7641
_exptl_absorpt_correction_T_min 0.1632
_exptl_absorpt_correction_type 'empirical SADABS'
_exptl_absorpt_process_details 'Blessing, R. (1995) Acta Crystallogr., A51, 33-38'
_exptl_crystal_colour colourless
_exptl_crystal_density_diffrn 3.775
_exptl_crystal_density_method 'not measured'
_exptl_crystal_description needle
_exptl_crystal_F_000 520
_exptl_crystal_size_max 0.10
_exptl_crystal_size_mid 0.02
_exptl_crystal_size_min 0.01
_refine_diff_density_max 3.030
_refine_diff_density_min -2.730
_refine_diff_density_rms 0.303
_refine_ls_extinction_coef 0.0005(3)
_refine_ls_extinction_expression Fc^*^=kFc[1+0.001xFc^2^\l^3^/sin(2\q)]^-1/4^
_refine_ls_extinction_method SHELXL
_refine_ls_goodness_of_fit_ref 1.052
_refine_ls_hydrogen_treatment constr
_refine_ls_matrix_type full
_refine_ls_number_parameters 39
_refine_ls_number_reflns 475
_refine_ls_number_restraints 0
_refine_ls_restrained_S_all 1.052
_refine_ls_R_factor_all 0.0312
_refine_ls_R_factor_gt 0.0203
_refine_ls_shift/su_max 0.000
_refine_ls_shift/su_mean 0.000
_refine_ls_structure_factor_coef Fsqd
_refine_ls_weighting_details 'calc w=1/[\s^2^(Fo^2^)+(0.0363P)^2^+0.0000P] where P=(Fo^2^+2Fc^2^)/3'
_refine_ls_weighting_scheme calc
_refine_ls_wR_factor_gt 0.0493
_refine_ls_wR_factor_ref 0.0593
_reflns_number_gt 316
_reflns_number_total 475
_reflns_threshold_expression >2sigma(I)
_cod_data_source_file b606999a.txt
_cod_depositor_comments
;
The following automatic conversions were performed:
'_symmetry_cell_setting' value 'Orthorhombic' changed to 'orthorhombic'
according to '/home/saulius/struct/CIF-dictionaries/cif_core.dic'
dictionary named 'cif_core.dic' version 2.4.1 from 2010-06-29.

Automatic conversion script
Id: cif_fix_enum 1527 2010-12-29 10:47:43Z saulius 
;
_cod_original_sg_symbol_H-M Immm
_cod_original_formula_sum 'H6 Au N3 O3'
_cod_database_code 7101367

loop_
_symmetry_equiv_pos_as_xyz
'x, y, z'
'-x, -y, z'
'x, -y, -z'
'-x, y, -z'
'x+1/2, y+1/2, z+1/2'
'-x+1/2, -y+1/2, z+1/2'
'x+1/2, -y+1/2, -z+1/2'
'-x+1/2, y+1/2, -z+1/2'
'-x, -y, -z'
'x, y, -z'
'-x, y, z'
'x, -y, z'
'-x+1/2, -y+1/2, -z+1/2'
'x+1/2, y+1/2, -z+1/2'
'-x+1/2, y+1/2, z+1/2'
'x+1/2, -y+1/2, z+1/2'

loop_
_atom_site_label
_atom_site_type_symbol
_atom_site_fract_x
_atom_site_fract_y
_atom_site_fract_z
_atom_site_U_iso_or_equiv
_atom_site_adp_type
_atom_site_occupancy
_atom_site_symmetry_multiplicity
_atom_site_calc_flag
_atom_site_refinement_flags
Au1 Au 0.5000 0.0000 0.0000 0.01320(19) Uani 1 8 d S
Au2 Au 0.0000 0.0000 0.0000 0.01448(19) Uani 1 8 d S
N1 N 0.5000 0.0000 0.2684(10) 0.0192(18) Uani 1 4 d S
H1A H 0.6357 0.0000 0.3075 0.029 Uiso 0.50 2 d SPR
H1B H 0.4321 -0.0662 0.3075 0.029 Uiso 0.25 1 d PR
H1C H 0.4321 0.0662 0.3075 0.029 Uiso 0.25 1 d PR
N2 N 0.0000 0.1628(9) 0.1329(14) 0.015(2) Uani 0.50 2 d SP
H2A H -0.1372 0.1865 0.1524 0.023 Uiso 0.25 1 d PR
H2B H 0.0686 0.1535 0.2365 0.023 Uiso 0.25 1 d PR
H2C H 0.0686 0.2196 0.0683 0.023 Uiso 0.25 1 d PR
N3 N 0.0000 0.1709(9) 0.5897(14) 0.017(2) Uani 0.50 2 d SP
O1 O 0.1730(9) 0.1449(6) 0.521(3) 0.022(4) Uani 0.50 1 d P
O2 O 0.0000 0.2233(12) 0.7327(12) 0.045(4) Uani 0.50 2 d SP

loop_
_atom_site_aniso_label
_atom_site_aniso_U_11
_atom_site_aniso_U_22
_atom_site_aniso_U_33
_atom_site_aniso_U_23
_atom_site_aniso_U_13
_atom_site_aniso_U_12
Au1 0.0105(3) 0.0172(3) 0.0119(3) 0.000 0.000 0.000
Au2 0.0107(3) 0.0194(3) 0.0133(3) 0.000 0.000 0.000
N1 0.009(3) 0.024(4) 0.024(5) 0.000 0.000 0.000
N2 0.014(5) 0.019(5) 0.013(5) 0.004(5) 0.000 0.000
N3 0.020(5) 0.015(5) 0.017(6) 0.002(4) 0.000 0.000
O1 0.012(2) 0.046(3) 0.007(12) 0.001(4) 0.003(4) 0.003(3)
O2 0.091(12) 0.033(6) 0.011(6) -0.007(6) 0.000 0.000

loop_
_atom_type_symbol
_atom_type_description
_atom_type_scat_dispersion_real
_atom_type_scat_dispersion_imag
_atom_type_scat_source
N N 0.0061 0.0033 'International Tables Vol C Tables 4.2.6.8 and 6.1.1.4'
H H 0.0000 0.0000 'International Tables Vol C Tables 4.2.6.8 and 6.1.1.4'
O O 0.0106 0.0060 'International Tables Vol C Tables 4.2.6.8 and 6.1.1.4'
Au Au -2.0133 8.8022 'International Tables Vol C Tables 4.2.6.8 and 6.1.1.4'

loop_
_geom_angle_atom_site_label_1
_geom_angle_atom_site_label_2
_geom_angle_atom_site_label_3
_geom_angle
_geom_angle_site_symmetry_1
_geom_angle_site_symmetry_3
N1 Au1 N1 180.0 9_655 .
N1 Au1 Au2 90.0 9_655 .
N1 Au1 Au2 90.0 . .
N1 Au1 Au2 90.0 9_655 1_655
N1 Au1 Au2 90.0 . 1_655
Au2 Au1 Au2 180.0 . 1_655
N2 Au2 N2 180.0(6) 9 .
N2 Au2 N2 121.1(6) 9 10
N2 Au2 N2 58.9(6) . 10
N2 Au2 N2 58.9(6) 9 2
N2 Au2 N2 121.1(6) . 2
N2 Au2 N2 180.0(6) 10 2
N2 Au2 Au1 90.0 9 1_455
N2 Au2 Au1 90.0 . 1_455
N2 Au2 Au1 90.0 10 1_455
N2 Au2 Au1 90.0 2 1_455
N2 Au2 Au1 90.0 9 .
N2 Au2 Au1 90.0 . .
N2 Au2 Au1 90.0 10 .
N2 Au2 Au1 90.0 2 .
Au1 Au2 Au1 180.0 1_455 .
O2 N2 Au2 152.5(9) 10_556 .
O1 N3 O1 122(2) 11 .
O1 N3 O2 119.0(11) 11 .
O1 N3 O2 119.0(11) . .
O1 N3 N3 64.8(12) 11 10_556
O1 N3 N3 64.8(12) . 10_556
O2 N3 N3 152.1(7) . 10_556
O1 N3 O1 12(2) 11 4_556
O1 N3 O1 111.5(9) . 4_556
O2 N3 O1 129.1(8) . 4_556
N3 N3 O1 52.7(10) 10_556 4_556
O1 N3 O1 111.5(9) 11 10_556
O1 N3 O1 12(2) . 10_556
O2 N3 O1 129.1(8) . 10_556
N3 N3 O1 52.7(10) 10_556 10_556
O1 N3 O1 100.5(18) 4_556 10_556
O1 O1 N3 115.2(12) 10_556 .
O1 O1 N3 52.7(10) 10_556 10_556
N3 O1 N3 62.5(9) . 10_556
N2 O2 N3 119.1(13) 10_556 .

loop_
_geom_bond_atom_site_label_1
_geom_bond_atom_site_label_2
_geom_bond_distance
_geom_bond_site_symmetry_2
Au1 N1 2.039(8) 9_655
Au1 N1 2.039(8) .
Au1 Au2 3.0914(9) .
Au1 Au2 3.0914(9) 1_655
Au2 N2 2.052(10) 9
Au2 N2 2.052(10) .
Au2 N2 2.052(10) 10
Au2 N2 2.052(10) 2
Au2 Au1 3.0914(9) 1_455
N2 O2 1.218(13) 10_556
N3 O1 1.223(13) 11
N3 O1 1.223(13) .
N3 O2 1.229(13) .
N3 N3 1.36(2) 10_556
N3 O1 1.391(18) 4_556
N3 O1 1.391(18) 10_556
O1 O1 0.32(5) 10_556
O1 N3 1.391(18) 10_556
O2 N2 1.218(13) 10_556

loop_
_geom_torsion_atom_site_label_1
_geom_torsion_atom_site_label_2
_geom_torsion_atom_site_label_3
_geom_torsion_atom_site_label_4
_geom_torsion
_geom_torsion_site_symmetry_1
_geom_torsion_site_symmetry_4
N1 Au1 Au2 N2 60.5(3) 9_655 9
N1 Au1 Au2 N2 -119.5(3) . 9
Au2 Au1 Au2 N2 0.0 1_655 9
N1 Au1 Au2 N2 -119.5(3) 9_655 .
N1 Au1 Au2 N2 60.5(3) . .
Au2 Au1 Au2 N2 0.0 1_655 .
N1 Au1 Au2 N2 -60.5(3) 9_655 10
N1 Au1 Au2 N2 119.5(3) . 10
Au2 Au1 Au2 N2 0.0 1_655 10
N1 Au1 Au2 N2 119.5(3) 9_655 2
N1 Au1 Au2 N2 -60.5(3) . 2
Au2 Au1 Au2 N2 0.0 1_655 2
N1 Au1 Au2 Au1 0.0 9_655 1_455
N1 Au1 Au2 Au1 0.0 . 1_455
Au2 Au1 Au2 Au1 0.0 1_655 1_455
N2 Au2 N2 O2 0.0(6) 9 10_556
N2 Au2 N2 O2 180.000(3) 10 10_556
N2 Au2 N2 O2 0.000(3) 2 10_556
Au1 Au2 N2 O2 90.000(3) 1_455 10_556
Au1 Au2 N2 O2 -90.000(2) . 10_556
O1 N3 O1 O1 32.1(16) 11 10_556
O2 N3 O1 O1 -148.9(10) . 10_556
N3 N3 O1 O1 0.000(11) 10_556 10_556
O1 N3 O1 O1 25.2(11) 4_556 10_556
O1 N3 O1 N3 32.1(16) 11 10_556
O2 N3 O1 N3 -148.9(10) . 10_556
O1 N3 O1 N3 25.2(10) 4_556 10_556
O1 N3 O1 N3 0.000(16) 10_556 10_556
O1 N3 O2 N2 89.5(11) 11 10_556
O1 N3 O2 N2 -89.5(11) . 10_556
N3 N3 O2 N2 180.000(5) 10_556 10_556
O1 N3 O2 N2 97.6(13) 4_556 10_556
O1 N3 O2 N2 -97.6(13) 10_556 10_556
